data_7160689
loop_
_publ_author_name
'Yang, Haiyue'
'Yu, Xianglin'
'Liu, Chang'
'Li, Mei'
'Yuan, Mingquan'
'Chen, Jingbo'
'Jin, Yi'

_publ_section_title
;
 Visible-light photoredox catalysis for vinyl sulfone construction
 <i>via</i> sulfoxonium ylide alkynylation.
;
_journal_issue 37
_journal_name_full 'Organic &amp; biomolecular chemistry'
_journal_page_first 8404
_journal_page_last 8408
_journal_paper_doi 10.1039/d5ob01191d
_journal_volume 23
_journal_year 2025
_chemical_formula_moiety 'C25 H22 O4 S'
_chemical_formula_sum 'C25 H22 O4 S'
_chemical_formula_weight 418.48
_space_group_crystal_system monoclinic
_space_group_IT_number 14
_space_group_name_Hall '-P 2ybc'
_space_group_name_H-M_alt 'P 1 21/c 1'
_atom_sites_solution_hydrogens geom
_atom_sites_solution_primary dual
_audit_creation_date 2024-11-07
_audit_creation_method
;
FinalCif V89 by Daniel Kratzert, Freiburg 2024,
https://dkratzert.de/finalcif.html
;
_audit_update_record
;
2025-04-07 deposited with the CCDC.	2025-08-18 downloaded from the CCDC.
;
_cell_angle_alpha 90
_cell_angle_beta 104.515(4)
_cell_angle_gamma 90
_cell_formula_units_Z 4
_cell_length_a 12.4223(13)
_cell_length_b 8.2374(7)
_cell_length_c 20.630(2)
_cell_measurement_reflns_used 9966
_cell_measurement_temperature 100.00
_cell_measurement_theta_max 28.14
_cell_measurement_theta_min 2.30
_cell_volume 2043.6(3)
_computing_cell_refinement 'SAINT V8.40B'
_computing_data_reduction 'SAINT V8.40B'
_computing_molecular_graphics 'Olex2 1.5 (Dolomanov et al., 2009)'
_computing_publication_material 'Olex2 1.5 (Dolomanov et al., 2009)'
_computing_structure_refinement 'SHELXL 2018/3 (Sheldrick, 2015)'
_computing_structure_solution 'SHELXT 2018/2 (Sheldrick, 2018)'
_diffrn_ambient_environment N~2~
_diffrn_ambient_temperature 100.00
_diffrn_detector CPAD
_diffrn_detector_area_resol_mean 7.41
_diffrn_detector_type 'Bruker PHOTON'
_diffrn_measured_fraction_theta_full 0.998
_diffrn_measured_fraction_theta_max 0.997
_diffrn_measurement_device 'three-circle diffractometer'
_diffrn_measurement_device_type 'Bruker D8 VENTURE dual wavelength Mo/Cu'
_diffrn_measurement_method '\w and \f scans'
_diffrn_measurement_specimen_support 'MiTeGen micromount'
_diffrn_radiation_monochromator 'mirror optics'
_diffrn_radiation_probe x-ray
_diffrn_radiation_type MoK\a
_diffrn_radiation_wavelength 0.71073
_diffrn_reflns_av_R_equivalents 0.0580
_diffrn_reflns_av_unetI/netI 0.0363
_diffrn_reflns_Laue_measured_fraction_full 0.998
_diffrn_reflns_Laue_measured_fraction_max 0.997
_diffrn_reflns_limit_h_max 16
_diffrn_reflns_limit_h_min -16
_diffrn_reflns_limit_k_max 10
_diffrn_reflns_limit_k_min -10
_diffrn_reflns_limit_l_max 27
_diffrn_reflns_limit_l_min -27
_diffrn_reflns_number 33162
_diffrn_reflns_point_group_measured_fraction_full 0.998
_diffrn_reflns_point_group_measured_fraction_max 0.997
_diffrn_reflns_theta_full 25.242
_diffrn_reflns_theta_max 28.327
_diffrn_reflns_theta_min 2.039
_diffrn_source 'microfocus sealed X-ray tube'
_diffrn_source_current 1.4
_diffrn_source_power 0.07
_diffrn_source_type 'Incoatec I\ms'
_diffrn_source_voltage 50.0
_diffrn_standards_number 0
_exptl_absorpt_coefficient_mu 0.189
_exptl_absorpt_correction_T_max 0.7457
_exptl_absorpt_correction_T_min 0.7074
_exptl_absorpt_correction_type multi-scan
_exptl_absorpt_process_details
;
SADABS-2016/2 (Bruker,2016/2) was used for absorption correction.
wR2(int) was 0.1084 before and 0.0663 after correction.
The Ratio of minimum to maximum transmission is 0.9486.
The \l/2 correction factor is Not present.
;
_exptl_crystal_colour colourless
_exptl_crystal_colour_primary colourless
_exptl_crystal_density_diffrn 1.360
_exptl_crystal_description block
_exptl_crystal_F_000 880
_exptl_crystal_size_max 0.34
_exptl_crystal_size_mid 0.32
_exptl_crystal_size_min 0.28
_refine_diff_density_max 0.544
_refine_diff_density_min -0.424
_refine_diff_density_rms 0.058
_refine_ls_extinction_method none
_refine_ls_goodness_of_fit_ref 1.059
_refine_ls_hydrogen_treatment constr
_refine_ls_matrix_type full
_refine_ls_number_parameters 274
_refine_ls_number_reflns 5067
_refine_ls_number_restraints 0
_refine_ls_restrained_S_all 1.059
_refine_ls_R_factor_all 0.0632
_refine_ls_R_factor_gt 0.0450
_refine_ls_shift/su_max 0.001
_refine_ls_shift/su_mean 0.000
_refine_ls_structure_factor_coef Fsqd
_refine_ls_weighting_details 'w=1/[\s^2^(Fo^2^)+(0.0313P)^2^+2.0323P] where P=(Fo^2^+2Fc^2^)/3'
_refine_ls_weighting_scheme calc
_refine_ls_wR_factor_gt 0.0953
_refine_ls_wR_factor_ref 0.1051
_reflns_Friedel_coverage 0.000
_reflns_number_gt 4129
_reflns_number_total 5067
_reflns_threshold_expression 'I > 2\s(I)'
_cod_data_source_file d5ob01191d2.cif
_cod_data_source_block 1
_cod_depositor_comments 'Adding full bibliography for 7160689.cif.'
_cod_original_cell_volume 2043.6(4)
_cod_original_sg_symbol_H-M 'P 21/c'
_cod_database_code 7160689
_shelx_shelxl_version_number 2018/3
_olex2_refinement_description
;
1. Fixed Uiso
 At 1.2 times of:
  All C(H) groups
 At 1.5 times of:
  All C(H,H,H) groups
2.a Aromatic/amide H refined with riding coordinates:
 C3(H3), C4(H4), C6(H6), C7(H7), C9(H9), C13(H13), C14(H14), C16(H16),
 C17(H17), C20(H20), C21(H21), C23(H23), C24(H24)
2.b Idealised Me refined as rotating group:
 C1(H1A,H1B,H1C), C18(H18A,H18B,H18C), C25(H25A,H25B,H25C)
;
_olex2_submission_special_instructions 'No special instructions were received'
_shelx_space_group_comment
;
The symmetry employed for this shelxl refinement is uniquely defined
by the following loop, which should always be used as a source of
symmetry information in preference to the above space-group names.
They are only intended as comments.
;
_shelx_estimated_absorpt_t_min 0.939
_shelx_estimated_absorpt_t_max 0.949
_olex2_diffrn_ambient_temperature_device 'Oxford Cryostream 800'

loop_
_space_group_symop_operation_xyz
'x, y, z'
'-x, y+1/2, -z+1/2'
'-x, -y, -z'
'x, -y-1/2, z-1/2'

loop_
_atom_site_label
_atom_site_type_symbol
_atom_site_fract_x
_atom_site_fract_y
_atom_site_fract_z
_atom_site_U_iso_or_equiv
_atom_site_adp_type
_atom_site_occupancy
_atom_site_site_symmetry_order
_atom_site_calc_flag
_atom_site_refinement_flags_posn
_atom_site_refinement_flags_adp
_atom_site_refinement_flags_occupancy
_atom_site_disorder_assembly
_atom_site_disorder_group
S1 S 0.33977(3) 0.51726(5) 0.73990(2) 0.01682(11) Uani 1 1 d . . . . .
O1 O 0.45839(10) 0.49227(16) 0.75702(6) 0.0237(3) Uani 1 1 d . . . . .
O2 O 0.29485(11) 0.65665(15) 0.76629(6) 0.0236(3) Uani 1 1 d . . . . .
O3 O 0.12999(10) 0.38364(15) 0.61265(6) 0.0209(3) Uani 1 1 d . . . . .
O4 O 0.24974(10) 0.55106(17) 0.51028(7) 0.0267(3) Uani 1 1 d . . . . .
C1 C 0.65238(15) 0.9083(3) 0.41736(10) 0.0260(4) Uani 1 1 d . . . . .
H1A H 0.705102 0.827743 0.408704 0.039 Uiso 1 1 calc R U . . .
H1B H 0.693093 0.994273 0.446225 0.039 Uiso 1 1 calc R U . . .
H1C H 0.610688 0.955567 0.374870 0.039 Uiso 1 1 calc R U . . .
C2 C 0.57363(15) 0.8284(2) 0.45128(10) 0.0225(4) Uani 1 1 d . . . . .
C3 C 0.47699(15) 0.7537(2) 0.41359(9) 0.0236(4) Uani 1 1 d . . . . .
H3 H 0.461814 0.754491 0.366104 0.028 Uiso 1 1 calc R U . . .
C4 C 0.40367(15) 0.6793(2) 0.44399(9) 0.0234(4) Uani 1 1 d . . . . .
H4 H 0.338242 0.630479 0.417200 0.028 Uiso 1 1 calc R U . . .
C5 C 0.42372(14) 0.6742(2) 0.51367(9) 0.0202(4) Uani 1 1 d . . . . .
C6 C 0.52035(15) 0.7480(2) 0.55200(9) 0.0237(4) Uani 1 1 d . . . . .
H6 H 0.535704 0.745777 0.599481 0.028 Uiso 1 1 calc R U . . .
C7 C 0.59375(16) 0.8243(2) 0.52124(10) 0.0260(4) Uani 1 1 d . . . . .
H7 H 0.658674 0.874532 0.547934 0.031 Uiso 1 1 calc R U . . .
C8 C 0.34119(14) 0.5930(2) 0.54377(9) 0.0205(4) Uani 1 1 d . . . . .
C9 C 0.37125(14) 0.5632(2) 0.61767(9) 0.0200(4) Uani 1 1 d . . . . .
H9 H 0.447346 0.564538 0.641507 0.024 Uiso 1 1 calc R U . . .
C10 C 0.29403(13) 0.53481(19) 0.65087(9) 0.0159(3) Uani 1 1 d . . . . .
C11 C 0.16947(14) 0.5193(2) 0.62016(8) 0.0161(3) Uani 1 1 d . . . . .
C12 C 0.10253(14) 0.6694(2) 0.60408(8) 0.0156(3) Uani 1 1 d . . . . .
C13 C -0.00640(14) 0.6587(2) 0.56366(8) 0.0170(3) Uani 1 1 d . . . . .
H13 H -0.035570 0.556563 0.546259 0.020 Uiso 1 1 calc R U . . .
C14 C -0.07127(14) 0.7967(2) 0.54917(9) 0.0185(3) Uani 1 1 d . . . . .
H14 H -0.144227 0.788855 0.520792 0.022 Uiso 1 1 calc R U . . .
C15 C -0.03120(14) 0.9483(2) 0.57567(9) 0.0185(3) Uani 1 1 d . . . . .
C16 C 0.07715(15) 0.9581(2) 0.61575(9) 0.0193(4) Uani 1 1 d . . . . .
H16 H 0.105718 1.059857 0.633927 0.023 Uiso 1 1 calc R U . . .
C17 C 0.14379(14) 0.8205(2) 0.62940(9) 0.0184(3) Uani 1 1 d . . . . .
H17 H 0.217899 0.829354 0.656139 0.022 Uiso 1 1 calc R U . . .
C18 C -0.10346(15) 1.0980(2) 0.56156(10) 0.0232(4) Uani 1 1 d . . . . .
H18A H -0.131424 1.111867 0.513067 0.035 Uiso 1 1 calc R U . . .
H18B H -0.059575 1.193372 0.580518 0.035 Uiso 1 1 calc R U . . .
H18C H -0.166290 1.085932 0.581949 0.035 Uiso 1 1 calc R U . . .
C19 C 0.27572(14) 0.3436(2) 0.76165(8) 0.0154(3) Uani 1 1 d . . . . .
C20 C 0.17542(14) 0.3591(2) 0.77976(9) 0.0192(4) Uani 1 1 d . . . . .
H20 H 0.141702 0.462501 0.780005 0.023 Uiso 1 1 calc R U . . .
C21 C 0.12577(14) 0.2212(2) 0.79737(9) 0.0205(4) Uani 1 1 d . . . . .
H21 H 0.056763 0.230236 0.809083 0.025 Uiso 1 1 calc R U . . .
C22 C 0.17559(14) 0.0692(2) 0.79817(9) 0.0191(4) Uani 1 1 d . . . . .
C23 C 0.27647(14) 0.0570(2) 0.77984(9) 0.0183(3) Uani 1 1 d . . . . .
H23 H 0.311053 -0.046030 0.780390 0.022 Uiso 1 1 calc R U . . .
C24 C 0.32649(14) 0.1932(2) 0.76092(9) 0.0168(3) Uani 1 1 d . . . . .
H24 H 0.394202 0.184192 0.747696 0.020 Uiso 1 1 calc R U . . .
C25 C 0.12249(16) -0.0784(2) 0.82003(11) 0.0268(4) Uani 1 1 d . . . . .
H25A H 0.144459 -0.175349 0.798951 0.040 Uiso 1 1 calc R U . . .
H25B H 0.041409 -0.066957 0.806548 0.040 Uiso 1 1 calc R U . . .
H25C H 0.147039 -0.089109 0.868836 0.040 Uiso 1 1 calc R U . . .

loop_
_atom_site_aniso_label
_atom_site_aniso_U_11
_atom_site_aniso_U_22
_atom_site_aniso_U_33
_atom_site_aniso_U_23
_atom_site_aniso_U_13
_atom_site_aniso_U_12
S1 0.0169(2) 0.0150(2) 0.0172(2) 0.00120(15) 0.00187(15) -0.00233(15)
O1 0.0165(6) 0.0285(7) 0.0231(7) 0.0062(5) -0.0004(5) -0.0048(5)
O2 0.0337(7) 0.0152(6) 0.0209(7) -0.0023(5) 0.0050(6) -0.0013(5)
O3 0.0209(6) 0.0156(6) 0.0250(7) -0.0007(5) 0.0036(5) -0.0025(5)
O4 0.0186(6) 0.0373(8) 0.0235(7) 0.0000(6) 0.0038(5) -0.0031(6)
C1 0.0222(9) 0.0356(11) 0.0206(9) 0.0024(8) 0.0059(7) 0.0015(8)
C2 0.0206(9) 0.0215(9) 0.0258(10) 0.0037(7) 0.0065(7) 0.0038(7)
C3 0.0245(9) 0.0283(10) 0.0174(9) 0.0019(7) 0.0038(7) 0.0028(7)
C4 0.0180(8) 0.0312(10) 0.0193(9) 0.0012(8) 0.0016(7) 0.0027(7)
C5 0.0178(8) 0.0225(9) 0.0208(9) 0.0017(7) 0.0059(7) 0.0028(7)
C6 0.0238(9) 0.0290(10) 0.0179(9) 0.0001(7) 0.0047(7) -0.0019(7)
C7 0.0201(9) 0.0320(10) 0.0254(10) -0.0019(8) 0.0047(8) -0.0054(8)
C8 0.0178(8) 0.0217(9) 0.0219(9) 0.0001(7) 0.0050(7) 0.0026(7)
C9 0.0174(8) 0.0196(8) 0.0223(9) 0.0009(7) 0.0037(7) 0.0007(6)
C10 0.0162(8) 0.0129(7) 0.0175(8) 0.0008(6) 0.0022(6) 0.0006(6)
C11 0.0171(8) 0.0186(8) 0.0129(8) -0.0007(6) 0.0043(6) -0.0011(6)
C12 0.0170(8) 0.0160(8) 0.0154(8) 0.0006(6) 0.0069(6) -0.0001(6)
C13 0.0168(8) 0.0187(8) 0.0160(8) -0.0030(6) 0.0050(6) -0.0012(6)
C14 0.0152(8) 0.0218(9) 0.0174(8) -0.0005(7) 0.0023(7) 0.0016(7)
C15 0.0202(8) 0.0193(8) 0.0176(8) 0.0007(7) 0.0076(7) 0.0025(7)
C16 0.0221(8) 0.0147(8) 0.0210(9) -0.0013(7) 0.0050(7) -0.0019(7)
C17 0.0170(8) 0.0194(8) 0.0181(9) 0.0011(7) 0.0031(7) -0.0014(6)
C18 0.0237(9) 0.0195(9) 0.0259(10) -0.0013(7) 0.0054(7) 0.0049(7)
C19 0.0168(8) 0.0149(8) 0.0143(8) 0.0004(6) 0.0034(6) -0.0016(6)
C20 0.0197(8) 0.0173(8) 0.0214(9) 0.0008(7) 0.0066(7) 0.0037(6)
C21 0.0165(8) 0.0250(9) 0.0215(9) 0.0014(7) 0.0078(7) 0.0010(7)
C22 0.0209(8) 0.0195(8) 0.0160(8) 0.0016(7) 0.0027(7) -0.0040(7)
C23 0.0224(8) 0.0138(8) 0.0176(8) -0.0001(6) 0.0032(7) 0.0014(6)
C24 0.0147(8) 0.0178(8) 0.0174(8) -0.0006(6) 0.0031(6) 0.0013(6)
C25 0.0253(9) 0.0224(9) 0.0333(11) 0.0044(8) 0.0084(8) -0.0043(7)

loop_
_atom_type_symbol
_atom_type_description
_atom_type_scat_dispersion_real
_atom_type_scat_dispersion_imag
_atom_type_scat_source
C C 0.0033 0.0016 'International Tables Vol C Tables 4.2.6.8 and 6.1.1.4'
H H 0.0000 0.0000 'International Tables Vol C Tables 4.2.6.8 and 6.1.1.4'
O O 0.0106 0.0060 'International Tables Vol C Tables 4.2.6.8 and 6.1.1.4'
S S 0.1246 0.1234 'International Tables Vol C Tables 4.2.6.8 and 6.1.1.4'

loop_
_geom_angle_atom_site_label_1
_geom_angle_atom_site_label_2
_geom_angle_atom_site_label_3
_geom_angle
_geom_angle_site_symmetry_1
_geom_angle_site_symmetry_3
_geom_angle_publ_flag
O1 S1 O2 119.33(8) . . ?
O1 S1 C10 107.79(8) . . ?
O1 S1 C19 108.85(8) . . ?
O2 S1 C10 105.68(8) . . ?
O2 S1 C19 108.09(8) . . ?
C19 S1 C10 106.37(8) . . ?
H1A C1 H1B 109.5 . . ?
H1A C1 H1C 109.5 . . ?
H1B C1 H1C 109.5 . . ?
C2 C1 H1A 109.5 . . ?
C2 C1 H1B 109.5 . . ?
C2 C1 H1C 109.5 . . ?
C3 C2 C1 120.40(17) . . ?
C3 C2 C7 117.93(17) . . ?
C7 C2 C1 121.67(17) . . ?
C2 C3 H3 119.4 . . ?
C4 C3 C2 121.17(17) . . ?
C4 C3 H3 119.4 . . ?
C3 C4 H4 119.5 . . ?
C3 C4 C5 121.06(17) . . ?
C5 C4 H4 119.5 . . ?
C4 C5 C6 118.35(17) . . ?
C4 C5 C8 118.71(16) . . ?
C6 C5 C8 122.94(16) . . ?
C5 C6 H6 119.7 . . ?
C7 C6 C5 120.51(17) . . ?
C7 C6 H6 119.7 . . ?
C2 C7 H7 119.5 . . ?
C6 C7 C2 120.97(18) . . ?
C6 C7 H7 119.5 . . ?
O4 C8 C5 122.17(17) . . ?
O4 C8 C9 119.27(16) . . ?
C5 C8 C9 118.56(15) . . ?
C8 C9 H9 119.2 . . ?
C10 C9 C8 121.66(16) . . ?
C10 C9 H9 119.2 . . ?
C9 C10 S1 117.28(13) . . ?
C9 C10 C11 126.04(16) . . ?
C11 C10 S1 116.67(12) . . ?
O3 C11 C10 117.76(15) . . ?
O3 C11 C12 123.62(15) . . ?
C12 C11 C10 118.56(14) . . ?
C13 C12 C11 118.97(15) . . ?
C17 C12 C11 121.85(15) . . ?
C17 C12 C13 119.16(15) . . ?
C12 C13 H13 120.0 . . ?
C14 C13 C12 119.98(16) . . ?
C14 C13 H13 120.0 . . ?
C13 C14 H14 119.4 . . ?
C13 C14 C15 121.14(16) . . ?
C15 C14 H14 119.4 . . ?
C14 C15 C18 121.06(16) . . ?
C16 C15 C14 118.55(16) . . ?
C16 C15 C18 120.39(16) . . ?
C15 C16 H16 119.7 . . ?
C17 C16 C15 120.69(16) . . ?
C17 C16 H16 119.7 . . ?
C12 C17 H17 119.8 . . ?
C16 C17 C12 120.44(16) . . ?
C16 C17 H17 119.8 . . ?
C15 C18 H18A 109.5 . . ?
C15 C18 H18B 109.5 . . ?
C15 C18 H18C 109.5 . . ?
H18A C18 H18B 109.5 . . ?
H18A C18 H18C 109.5 . . ?
H18B C18 H18C 109.5 . . ?
C20 C19 S1 119.26(13) . . ?
C24 C19 S1 119.25(13) . . ?
C24 C19 C20 121.48(15) . . ?
C19 C20 H20 120.6 . . ?
C21 C20 C19 118.88(16) . . ?
C21 C20 H20 120.6 . . ?
C20 C21 H21 119.5 . . ?
C20 C21 C22 120.94(16) . . ?
C22 C21 H21 119.5 . . ?
C21 C22 C23 119.04(16) . . ?
C21 C22 C25 120.15(16) . . ?
C23 C22 C25 120.79(16) . . ?
C22 C23 H23 119.6 . . ?
C24 C23 C22 120.86(16) . . ?
C24 C23 H23 119.6 . . ?
C19 C24 H24 120.6 . . ?
C23 C24 C19 118.78(15) . . ?
C23 C24 H24 120.6 . . ?
C22 C25 H25A 109.5 . . ?
C22 C25 H25B 109.5 . . ?
C22 C25 H25C 109.5 . . ?
H25A C25 H25B 109.5 . . ?
H25A C25 H25C 109.5 . . ?
H25B C25 H25C 109.5 . . ?

loop_
_geom_bond_atom_site_label_1
_geom_bond_atom_site_label_2
_geom_bond_distance
_geom_bond_site_symmetry_2
_geom_bond_publ_flag
S1 O1 1.4414(13) . ?
S1 O2 1.4417(13) . ?
S1 C10 1.7871(18) . ?
S1 C19 1.7491(17) . ?
O3 C11 1.215(2) . ?
O4 C8 1.222(2) . ?
C1 H1A 0.9800 . ?
C1 H1B 0.9800 . ?
C1 H1C 0.9800 . ?
C1 C2 1.491(3) . ?
C2 C3 1.399(3) . ?
C2 C7 1.402(3) . ?
C3 H3 0.9500 . ?
C3 C4 1.373(3) . ?
C4 H4 0.9500 . ?
C4 C5 1.397(3) . ?
C5 C6 1.400(3) . ?
C5 C8 1.484(2) . ?
C6 H6 0.9500 . ?
C6 C7 1.385(3) . ?
C7 H7 0.9500 . ?
C8 C9 1.496(3) . ?
C9 H9 0.9500 . ?
C9 C10 1.332(2) . ?
C10 C11 1.523(2) . ?
C11 C12 1.481(2) . ?
C12 C13 1.403(2) . ?
C12 C17 1.397(2) . ?
C13 H13 0.9500 . ?
C13 C14 1.383(2) . ?
C14 H14 0.9500 . ?
C14 C15 1.403(2) . ?
C15 C16 1.394(2) . ?
C15 C18 1.510(2) . ?
C16 H16 0.9500 . ?
C16 C17 1.390(2) . ?
C17 H17 0.9500 . ?
C18 H18A 0.9800 . ?
C18 H18B 0.9800 . ?
C18 H18C 0.9800 . ?
C19 C20 1.393(2) . ?
C19 C24 1.392(2) . ?
C20 H20 0.9500 . ?
C20 C21 1.383(2) . ?
C21 H21 0.9500 . ?
C21 C22 1.395(2) . ?
C22 C23 1.400(2) . ?
C22 C25 1.505(2) . ?
C23 H23 0.9500 . ?
C23 C24 1.386(2) . ?
C24 H24 0.9500 . ?
C25 H25A 0.9800 . ?
C25 H25B 0.9800 . ?
C25 H25C 0.9800 . ?

loop_
_geom_torsion_atom_site_label_1
_geom_torsion_atom_site_label_2
_geom_torsion_atom_site_label_3
_geom_torsion_atom_site_label_4
_geom_torsion
_geom_torsion_site_symmetry_1
_geom_torsion_site_symmetry_2
_geom_torsion_site_symmetry_3
_geom_torsion_site_symmetry_4
_geom_torsion_publ_flag
S1 C10 C11 O3 -79.94(18) . . . . ?
S1 C10 C11 C12 97.27(16) . . . . ?
S1 C19 C20 C21 -179.52(14) . . . . ?
S1 C19 C24 C23 178.41(13) . . . . ?
O1 S1 C10 C9 -16.14(16) . . . . ?
O1 S1 C10 C11 165.10(12) . . . . ?
O1 S1 C19 C20 150.33(14) . . . . ?
O1 S1 C19 C24 -29.23(16) . . . . ?
O2 S1 C10 C9 112.50(14) . . . . ?
O2 S1 C10 C11 -66.26(14) . . . . ?
O2 S1 C19 C20 19.33(16) . . . . ?
O2 S1 C19 C24 -160.23(14) . . . . ?
O3 C11 C12 C13 -16.0(3) . . . . ?
O3 C11 C12 C17 162.36(17) . . . . ?
O4 C8 C9 C10 -18.8(3) . . . . ?
C1 C2 C3 C4 179.89(18) . . . . ?
C1 C2 C7 C6 -179.31(18) . . . . ?
C2 C3 C4 C5 -0.7(3) . . . . ?
C3 C2 C7 C6 0.3(3) . . . . ?
C3 C4 C5 C6 0.4(3) . . . . ?
C3 C4 C5 C8 179.62(17) . . . . ?
C4 C5 C6 C7 0.1(3) . . . . ?
C4 C5 C8 O4 -10.5(3) . . . . ?
C4 C5 C8 C9 169.98(16) . . . . ?
C5 C6 C7 C2 -0.5(3) . . . . ?
C5 C8 C9 C10 160.67(17) . . . . ?
C6 C5 C8 O4 168.60(18) . . . . ?
C6 C5 C8 C9 -10.9(3) . . . . ?
C7 C2 C3 C4 0.3(3) . . . . ?
C8 C5 C6 C7 -179.01(17) . . . . ?
C8 C9 C10 S1 -175.10(13) . . . . ?
C8 C9 C10 C11 3.5(3) . . . . ?
C9 C10 C11 O3 101.4(2) . . . . ?
C9 C10 C11 C12 -81.4(2) . . . . ?
C10 S1 C19 C20 -93.77(15) . . . . ?
C10 S1 C19 C24 86.67(15) . . . . ?
C10 C11 C12 C13 167.00(15) . . . . ?
C10 C11 C12 C17 -14.7(2) . . . . ?
C11 C12 C13 C14 178.62(15) . . . . ?
C11 C12 C17 C16 -177.18(15) . . . . ?
C12 C13 C14 C15 -1.7(3) . . . . ?
C13 C12 C17 C16 1.1(3) . . . . ?
C13 C14 C15 C16 1.7(3) . . . . ?
C13 C14 C15 C18 -178.04(16) . . . . ?
C14 C15 C16 C17 -0.3(3) . . . . ?
C15 C16 C17 C12 -1.1(3) . . . . ?
C17 C12 C13 C14 0.2(2) . . . . ?
C18 C15 C16 C17 179.45(16) . . . . ?
C19 S1 C10 C9 -132.75(14) . . . . ?
C19 S1 C10 C11 48.49(14) . . . . ?
C19 C20 C21 C22 1.0(3) . . . . ?
C20 C19 C24 C23 -1.1(3) . . . . ?
C20 C21 C22 C23 -1.0(3) . . . . ?
C20 C21 C22 C25 177.64(17) . . . . ?
C21 C22 C23 C24 -0.2(3) . . . . ?
C22 C23 C24 C19 1.2(3) . . . . ?
C24 C19 C20 C21 0.0(3) . . . . ?
C25 C22 C23 C24 -178.78(17) . . . . ?
